data_4519167
loop_
_publ_author_name
'Zhang, Xi'
'Wang, Juan'
'Yang, Shang-Dong'

_publ_section_title
;
 Enantioselective Cobalt-Catalyzed Reductive Cross-Coupling for the
 Synthesis of Axially Chiral Phosphine--Olefin Ligands
;
_journal_issue 22
_journal_name_full 'ACS Catalysis'
_journal_page_first 14008
_journal_page_last 14015
_journal_paper_doi 10.1021/acscatal.1c04128
_journal_volume 11
_journal_year 2021
_chemical_absolute_configuration ad
_chemical_formula_moiety 'C48 H57 O P'
_chemical_formula_sum 'C48 H57 O P'
_chemical_formula_weight 680.90
_space_group_crystal_system monoclinic
_space_group_IT_number 4
_space_group_name_Hall 'P 2yb'
_space_group_name_H-M_alt 'P 1 21 1'
_atom_sites_solution_hydrogens geom
_atom_sites_solution_primary dual
_audit_creation_date 2021-07-02
_audit_creation_method
;
Olex2 1.3
(compiled 2020.11.12 svn.r5f609507 for OlexSys, GUI svn.r6272)
;
_cell_angle_alpha 90
_cell_angle_beta 90.5600(10)
_cell_angle_gamma 90
_cell_formula_units_Z 2
_cell_length_a 10.25240(10)
_cell_length_b 10.02120(10)
_cell_length_c 19.2295(2)
_cell_measurement_reflns_used 14045
_cell_measurement_temperature 149.99(10)
_cell_measurement_theta_max 77.3310
_cell_measurement_theta_min 2.2960
_cell_volume 1975.57(3)
_computing_cell_refinement 'CrysAlisPro 1.171.41.103a (Rigaku OD, 2021)'
_computing_data_collection 'CrysAlisPro 1.171.41.103a (Rigaku OD, 2021)'
_computing_data_reduction 'CrysAlisPro 1.171.41.103a (Rigaku OD, 2021)'
_computing_molecular_graphics 'Olex2 1.3 (Dolomanov et al., 2009)'
_computing_publication_material 'Olex2 1.3 (Dolomanov et al., 2009)'
_computing_structure_refinement 'SHELXL 2018/3 (Sheldrick, 2015)'
_computing_structure_solution 'SHELXT 2018/2 (Sheldrick, 2018)'
_diffrn_ambient_environment N~2~
_diffrn_ambient_temperature 149.99(10)
_diffrn_detector 'Hybrid Pixel Array Detector'
_diffrn_detector_area_resol_mean 10.0000
_diffrn_detector_type HyPix
_diffrn_measured_fraction_theta_full 0.991
_diffrn_measured_fraction_theta_max 0.958
_diffrn_measurement_details
;
List of Runs (angles in degrees, time in seconds):

  # Type    Start    End  Width  t~exp~   \w     \q     \k     \f   Frames
--------------------------------------------------------------------------
  1  \w    115.00 158.00   0.50    1.02    --  107.75  57.00 -90.00   86
  2  \w    137.00 175.00   0.50    1.02    --  107.75  57.00 -30.00   76
  3  \w     93.00 132.00   0.50    1.02    --  107.75  57.00 -30.00   78
  4  \w     95.00 132.00   0.50    1.02    --  107.75  37.00   0.00   74
  5  \w    144.00 174.00   0.50    1.02    --  107.75  37.00   0.00   60
  6  \w    101.00 173.00   0.50    1.02    --  107.75  37.00 120.00  144
  7  \w     35.00 116.00   0.50    0.25    --   47.57  19.00 -30.00  162
  8  \w     51.00  94.00   0.50    0.25    --   47.57  37.00-120.00   86
  9  \w    -26.00   1.00   0.50    0.25    --   47.57 -19.00   0.00   54
 10  \w     35.00  60.00   0.50    1.02    --  107.75 -57.00 120.00   50
 11  \w     37.00  63.00   0.50    1.02    --  107.75 -57.00   0.00   52
 12  \w    115.00 141.00   0.50    1.02    --  107.75 101.00 -85.00   52
 13  \w     72.00 102.00   0.50    1.02    --  107.75 -77.00-180.00   60
 14  \w     36.00  62.00   0.50    1.02    --  107.75 -57.00-120.00   52
 15  \w     35.00  60.00   0.50    1.02    --  107.75 -57.00 -60.00   50
 16  \w     41.00 102.00   0.50    1.02    --  107.75 -77.00 -90.00  122
 17  \w     94.00 119.00   0.50    1.02    --  107.75-135.00 -57.92   50
 18  \w     45.00  83.00   0.50    1.02    --  107.75-135.00 -57.92   76
 19  \w     36.00 112.00   0.50    1.02    --  107.75-125.00  30.00  152
 20  \w     75.00 111.00   0.50    1.02    --  107.75-125.00  60.00   72
 21  \w     35.00  70.00   0.50    1.02    --  107.75-125.00  60.00   70
 22  \w      1.00  36.00   0.50    0.25    --   47.57-101.00 170.00   70
 23  \w     40.00  72.00   0.50    0.25    --   47.57-101.00 170.00   64
 24  \w     48.00 100.00   0.50    1.02    --  107.75-101.00 170.00  104
 25  \w     41.00 100.00   0.50    1.02    --  107.75 -99.00  60.00  118
 26  \w    -38.00  20.00   0.50    0.25    --  -47.57  37.00-120.00  116
 27  \w    -45.00  21.00   0.50    0.25    --  -47.57  37.00 150.00  132
 28  \w    -29.00  20.00   0.50    0.25    --  -47.57  19.00 -60.00   98
 29  \w    -29.00  19.00   0.50    0.25    --  -47.57  19.00-150.00   96
 30  \w   -101.00 -71.00   0.50    1.02    -- -100.00 101.00 -85.00   60
 31  \w   -105.00 -70.00   0.50    1.02    -- -100.00 125.00 -90.00   70
 32  \w    -73.00 -31.00   0.50    0.25    --  -47.57 101.00 -85.00   84
 33  \w   -112.00 -49.50   0.50    1.02    -- -100.00 125.00  90.00  125
;
_diffrn_measurement_device 'four-circle diffractometer'
_diffrn_measurement_device_type 'ROD, Synergy Custom system, HyPix'
_diffrn_measurement_method '\w scans'
_diffrn_orient_matrix_type 'CrysAlisPro convention (1999,Acta A55,543-557)'
_diffrn_orient_matrix_UB_11 -0.0931397000
_diffrn_orient_matrix_UB_12 0.1081572000
_diffrn_orient_matrix_UB_13 0.0273427000
_diffrn_orient_matrix_UB_21 0.1145698000
_diffrn_orient_matrix_UB_22 0.0993257000
_diffrn_orient_matrix_UB_23 0.0049058000
_diffrn_orient_matrix_UB_31 -0.0279815000
_diffrn_orient_matrix_UB_32 0.0458070000
_diffrn_orient_matrix_UB_33 -0.0750910000
_diffrn_radiation_monochromator mirror
_diffrn_radiation_probe x-ray
_diffrn_radiation_type 'Cu K\a'
_diffrn_radiation_wavelength 1.54184
_diffrn_reflns_av_R_equivalents 0.0488
_diffrn_reflns_av_unetI/netI 0.0476
_diffrn_reflns_Laue_measured_fraction_full 0.991
_diffrn_reflns_Laue_measured_fraction_max 0.958
_diffrn_reflns_limit_h_max 12
_diffrn_reflns_limit_h_min -12
_diffrn_reflns_limit_k_max 12
_diffrn_reflns_limit_k_min -11
_diffrn_reflns_limit_l_max 17
_diffrn_reflns_limit_l_min -24
_diffrn_reflns_number 18276
_diffrn_reflns_point_group_measured_fraction_full 0.926
_diffrn_reflns_point_group_measured_fraction_max 0.867
_diffrn_reflns_theta_full 67.684
_diffrn_reflns_theta_max 77.603
_diffrn_reflns_theta_min 2.298
_diffrn_source 'Rotating-anode X-ray tube'
_diffrn_source_type 'Rigaku (Cu) X-ray Source'
_exptl_absorpt_coefficient_mu 0.864
_exptl_absorpt_correction_T_max 1.00000
_exptl_absorpt_correction_T_min 0.85811
_exptl_absorpt_correction_type multi-scan
_exptl_absorpt_process_details
;
CrysAlisPro 1.171.41.103a (Rigaku Oxford Diffraction, 2021)
Empirical absorption correction using spherical harmonics,
implemented in SCALE3 ABSPACK scaling algorithm.
;
_exptl_crystal_colour 'clear light colourless'
_exptl_crystal_colour_lustre clear
_exptl_crystal_colour_modifier light
_exptl_crystal_colour_primary colourless
_exptl_crystal_density_diffrn 1.145
_exptl_crystal_description needle
_exptl_crystal_F_000 736
_exptl_crystal_size_max 0.05
_exptl_crystal_size_mid 0.03
_exptl_crystal_size_min 0.02
_refine_diff_density_max 0.347
_refine_diff_density_min -0.350
_refine_diff_density_rms 0.051
_refine_ls_abs_structure_details
;
 Flack x determined using 2743 quotients [(I+)-(I-)]/[(I+)+(I-)]
 (Parsons, Flack and Wagner, Acta Cryst. B69 (2013) 249-259).
;
_refine_ls_abs_structure_Flack 0.012(13)
_refine_ls_extinction_method none
_refine_ls_goodness_of_fit_ref 1.116
_refine_ls_hydrogen_treatment constr
_refine_ls_matrix_type full
_refine_ls_number_parameters 463
_refine_ls_number_reflns 7299
_refine_ls_number_restraints 1
_refine_ls_restrained_S_all 1.116
_refine_ls_R_factor_all 0.0473
_refine_ls_R_factor_gt 0.0428
_refine_ls_shift/su_max 0.000
_refine_ls_shift/su_mean 0.000
_refine_ls_structure_factor_coef Fsqd
_refine_ls_weighting_details 'w=1/[\s^2^(Fo^2^)+1.6751P] where P=(Fo^2^+2Fc^2^)/3'
_refine_ls_weighting_scheme calc
_refine_ls_wR_factor_gt 0.1019
_refine_ls_wR_factor_ref 0.1034
_reflns_Friedel_coverage 0.710
_reflns_Friedel_fraction_full 0.851
_reflns_Friedel_fraction_max 0.765
_reflns_number_gt 6975
_reflns_number_total 7299
_reflns_threshold_expression 'I > 2\s(I)'
_cod_data_source_file cs1c04128_si_002.cif
_cod_data_source_block zhangx_0630-1_auto
_cod_depositor_comments
;
The following automatic conversions were performed:

data item '_chemical_absolute_configuration' value 'AD' was changed
to 'ad' in accordance with the
/home/data/users/saulius/crontab/automatic-downloads/current/ACS/lib/dictionaries/cif_core.dic
dictionary named 'cif_core.dic' version 2.4.2 last updated on
2011-04-26.

Automatic conversion script
Id: cif_fix_values 7556 2019-12-06 15:28:31Z antanas 
;
_cod_database_code 4519167
_shelx_shelxl_version_number 2018/3
_shelx_space_group_comment
;
The symmetry employed for this shelxl refinement is uniquely defined
by the following loop, which should always be used as a source of
symmetry information in preference to the above space-group names.
They are only intended as comments.
;
_shelx_estimated_absorpt_t_max 0.983
_shelx_estimated_absorpt_t_min 0.958
_reflns_odcompleteness_completeness 99.23
_reflns_odcompleteness_iscentric 1
_reflns_odcompleteness_theta 66.97
_olex2_refinement_description
;
1. Fixed Uiso
 At 1.2 times of:
  All C(H) groups, All C(H,H) groups
 At 1.5 times of:
  All C(H,H,H) groups
2.a Secondary CH2 refined with riding coordinates:
 C13(H13A,H13B), C14(H14A,H14B)
2.b Aromatic/amide H refined with riding coordinates:
 C1(H1), C2(H2), C5(H5), C6(H6), C9(H9), C10(H10), C12(H12), C17(H17),
 C18(H18), C19(H19), C20(H20), C22(H22), C24(H24), C26(H26), C36(H36), C38(H38),
  C40(H40)
2.c Idealised Me refined as rotating group:
 C28(H28A,H28B,H28C), C29(H29A,H29B,H29C), C30(H30A,H30B,H30C), C31(H31A,H31B,
 H31C), C33(H33A,H33B,H33C), C34(H34A,H34B,H34C), C41(H41A,H41B,H41C), C42(H42A,
 H42B,H42C), C43(H43A,H43B,H43C), C46(H46A,H46B,H46C), C47(H47A,H47B,H47C),
 C48(H48A,H48B,H48C)
;
_olex2_submission_special_instructions 'No special instructions were received'
_oxdiff_exptl_absorpt_empirical_details
;
Empirical correction (ABSPACK) includes:
- Absorption correction using spherical harmonics
- Frame scaling
;
_oxdiff_exptl_absorpt_empirical_full_max 1.936
_oxdiff_exptl_absorpt_empirical_full_min 0.310

loop_
_space_group_symop_operation_xyz
'x, y, z'
'-x, y+1/2, -z'

loop_
_atom_site_label
_atom_site_type_symbol
_atom_site_fract_x
_atom_site_fract_y
_atom_site_fract_z
_atom_site_U_iso_or_equiv
_atom_site_adp_type
_atom_site_occupancy
_atom_site_site_symmetry_order
_atom_site_calc_flag
_atom_site_refinement_flags_posn
_atom_site_refinement_flags_adp
_atom_site_refinement_flags_occupancy
_atom_site_disorder_assembly
_atom_site_disorder_group
P1 P 0.33416(7) 0.61382(8) 0.26532(4) 0.01589(16) Uani 1 1 d . . . . .
O1 O 0.2509(2) 0.7044(2) 0.22294(12) 0.0231(5) Uani 1 1 d . . . . .
C1 C 0.2156(4) -0.0205(4) 0.14669(19) 0.0274(8) Uani 1 1 d . . . . .
H1 H 0.197462 -0.112199 0.138704 0.033 Uiso 1 1 calc R U . . .
C2 C 0.2166(3) 0.0292(4) 0.21280(18) 0.0255(7) Uani 1 1 d . . . . .
H2 H 0.199509 -0.028624 0.250758 0.031 Uiso 1 1 calc R U . . .
C3 C 0.2430(3) 0.1663(3) 0.22563(17) 0.0199(7) Uani 1 1 d . . . . .
C4 C 0.2725(3) 0.2520(3) 0.16874(16) 0.0183(6) Uani 1 1 d . . . . .
C5 C 0.2698(3) 0.1968(4) 0.10058(17) 0.0226(7) Uani 1 1 d . . . . .
H5 H 0.287820 0.252153 0.061728 0.027 Uiso 1 1 calc R U . . .
C6 C 0.2416(4) 0.0650(4) 0.09051(18) 0.0274(8) Uani 1 1 d . . . . .
H6 H 0.239482 0.030272 0.044543 0.033 Uiso 1 1 calc R U . . .
C7 C 0.3039(3) 0.3891(3) 0.18157(16) 0.0161(6) Uani 1 1 d . . . . .
C8 C 0.3028(3) 0.4372(3) 0.24900(16) 0.0169(6) Uani 1 1 d . . . . .
C9 C 0.2711(3) 0.3516(3) 0.30488(16) 0.0185(7) Uani 1 1 d . . . . .
H9 H 0.269827 0.385849 0.350923 0.022 Uiso 1 1 calc R U . . .
C10 C 0.2425(3) 0.2202(4) 0.29347(16) 0.0215(7) Uani 1 1 d . . . . .
H10 H 0.221955 0.164373 0.331740 0.026 Uiso 1 1 calc R U . . .
C11 C 0.3450(3) 0.4762(3) 0.12207(16) 0.0192(7) Uani 1 1 d . . . . .
C12 C 0.4703(3) 0.4786(4) 0.10368(17) 0.0234(7) Uani 1 1 d . . . . .
H12 H 0.530617 0.422615 0.127578 0.028 Uiso 1 1 calc R U . . .
C13 C 0.4347(4) 0.6918(4) 0.03978(19) 0.0331(9) Uani 1 1 d . . . . .
H13A H 0.453724 0.752131 0.079354 0.040 Uiso 1 1 calc R U . . .
H13B H 0.456885 0.739392 -0.003634 0.040 Uiso 1 1 calc R U . . .
C14 C 0.5187(4) 0.5670(4) 0.04633(18) 0.0314(9) Uani 1 1 d . . . . .
H14A H 0.516626 0.517388 0.001814 0.038 Uiso 1 1 calc R U . . .
H14B H 0.610175 0.593026 0.056190 0.038 Uiso 1 1 calc R U . . .
C15 C 0.2917(4) 0.6580(4) 0.03890(16) 0.0241(7) Uani 1 1 d . . . . .
C16 C 0.2476(3) 0.5532(3) 0.08147(15) 0.0191(7) Uani 1 1 d . . . . .
C17 C 0.2016(4) 0.7291(4) -0.00051(17) 0.0311(9) Uani 1 1 d . . . . .
H17 H 0.230777 0.799307 -0.029697 0.037 Uiso 1 1 calc R U . . .
C18 C 0.0696(4) 0.6997(5) 0.00194(19) 0.0362(9) Uani 1 1 d . . . . .
H18 H 0.008867 0.749803 -0.025056 0.043 Uiso 1 1 calc R U . . .
C19 C 0.0269(4) 0.5970(5) 0.04391(18) 0.0344(9) Uani 1 1 d . . . . .
H19 H -0.063346 0.576110 0.045578 0.041 Uiso 1 1 calc R U . . .
C20 C 0.1153(3) 0.5245(4) 0.08356(17) 0.0255(7) Uani 1 1 d . . . . .
H20 H 0.085010 0.454321 0.112459 0.031 Uiso 1 1 calc R U . . .
C21 C 0.3068(3) 0.6403(3) 0.35753(15) 0.0171(6) Uani 1 1 d . . . . .
C22 C 0.3934(3) 0.5994(4) 0.40991(15) 0.0194(6) Uani 1 1 d . . . . .
H22 H 0.472928 0.556900 0.397877 0.023 Uiso 1 1 calc R U . . .
C23 C 0.3641(3) 0.6204(4) 0.47934(16) 0.0202(6) Uani 1 1 d . . . . .
C24 C 0.1922(3) 0.7057(3) 0.37452(16) 0.0184(6) Uani 1 1 d . . . . .
H24 H 0.134269 0.733308 0.338471 0.022 Uiso 1 1 calc R U . . .
C25 C 0.1607(3) 0.7314(3) 0.44333(16) 0.0190(7) Uani 1 1 d . . . . .
C26 C 0.2468(3) 0.6866(3) 0.49482(16) 0.0192(6) Uani 1 1 d . . . . .
H26 H 0.225573 0.701303 0.542174 0.023 Uiso 1 1 calc R U . . .
C27 C 0.0340(3) 0.8071(4) 0.45906(17) 0.0215(7) Uani 1 1 d . . . . .
C28 C 0.0360(4) 0.9426(4) 0.42142(18) 0.0270(7) Uani 1 1 d . . . . .
H28A H 0.042298 0.928016 0.371171 0.040 Uiso 1 1 calc R U . . .
H28B H 0.111345 0.994554 0.437626 0.040 Uiso 1 1 calc R U . . .
H28C H -0.044408 0.991515 0.431499 0.040 Uiso 1 1 calc R U . . .
C29 C 0.0157(4) 0.8332(4) 0.53667(19) 0.0337(9) Uani 1 1 d . . . . .
H29A H 0.089731 0.884991 0.554663 0.051 Uiso 1 1 calc R U . . .
H29B H 0.010713 0.747968 0.561482 0.051 Uiso 1 1 calc R U . . .
H29C H -0.065176 0.883435 0.543616 0.051 Uiso 1 1 calc R U . . .
C30 C -0.0829(3) 0.7262(4) 0.4318(2) 0.0313(8) Uani 1 1 d . . . . .
H30A H -0.164019 0.772076 0.443901 0.047 Uiso 1 1 calc R U . . .
H30B H -0.081903 0.637275 0.452955 0.047 Uiso 1 1 calc R U . . .
H30C H -0.077458 0.717776 0.381142 0.047 Uiso 1 1 calc R U . . .
C31 C 0.4767(5) 0.6799(6) 0.5927(3) 0.0669(18) Uani 1 1 d . . . . .
H31A H 0.521299 0.755563 0.571164 0.100 Uiso 1 1 calc R U . . .
H31B H 0.530551 0.644655 0.630887 0.100 Uiso 1 1 calc R U . . .
H31C H 0.392510 0.709412 0.610905 0.100 Uiso 1 1 calc R U . . .
C32 C 0.4543(3) 0.5707(4) 0.53848(17) 0.0260(8) Uani 1 1 d . . . . .
C33 C 0.5872(4) 0.5265(5) 0.5131(2) 0.0435(11) Uani 1 1 d . . . . .
H33A H 0.576383 0.453718 0.479483 0.065 Uiso 1 1 calc R U . . .
H33B H 0.639971 0.495479 0.552637 0.065 Uiso 1 1 calc R U . . .
H33C H 0.630983 0.601847 0.490701 0.065 Uiso 1 1 calc R U . . .
C34 C 0.3882(5) 0.4522(7) 0.5739(3) 0.0688(18) Uani 1 1 d . . . . .
H34A H 0.303130 0.479973 0.591550 0.103 Uiso 1 1 calc R U . . .
H34B H 0.443058 0.420874 0.612584 0.103 Uiso 1 1 calc R U . . .
H34C H 0.376228 0.379817 0.540133 0.103 Uiso 1 1 calc R U . . .
C35 C 0.7269(3) 0.5511(3) 0.24333(15) 0.0184(6) Uani 1 1 d . . . . .
C36 C 0.5963(3) 0.5348(3) 0.26150(15) 0.0182(6) Uani 1 1 d . . . . .
H36 H 0.568190 0.452500 0.280778 0.022 Uiso 1 1 calc R U . . .
C37 C 0.5071(3) 0.6377(3) 0.25167(15) 0.0194(7) Uani 1 1 d . . . . .
C38 C 0.5466(3) 0.7606(3) 0.22486(16) 0.0201(7) Uani 1 1 d . . . . .
H38 H 0.485010 0.830676 0.219102 0.024 Uiso 1 1 calc R U . . .
C39 C 0.6763(3) 0.7804(3) 0.20657(17) 0.0221(7) Uani 1 1 d . . . . .
C40 C 0.7629(3) 0.6743(4) 0.21556(17) 0.0217(7) Uani 1 1 d . . . . .
H40 H 0.850946 0.686431 0.202071 0.026 Uiso 1 1 calc R U . . .
C41 C 0.8307(4) 0.3730(4) 0.17323(18) 0.0256(7) Uani 1 1 d . . . . .
H41A H 0.744975 0.337152 0.160100 0.038 Uiso 1 1 calc R U . . .
H41B H 0.895159 0.300751 0.173342 0.038 Uiso 1 1 calc R U . . .
H41C H 0.856393 0.441506 0.139700 0.038 Uiso 1 1 calc R U . . .
C42 C 0.9602(3) 0.4812(4) 0.2685(2) 0.0309(8) Uani 1 1 d . . . . .
H42A H 0.992839 0.546118 0.234802 0.046 Uiso 1 1 calc R U . . .
H42B H 1.019099 0.404250 0.270491 0.046 Uiso 1 1 calc R U . . .
H42C H 0.955922 0.522857 0.314558 0.046 Uiso 1 1 calc R U . . .
C43 C 0.7803(4) 0.3269(4) 0.29689(19) 0.0287(8) Uani 1 1 d . . . . .
H43A H 0.764101 0.367024 0.342478 0.043 Uiso 1 1 calc R U . . .
H43B H 0.848779 0.259181 0.301333 0.043 Uiso 1 1 calc R U . . .
H43C H 0.699957 0.285163 0.279401 0.043 Uiso 1 1 calc R U . . .
C44 C 0.8237(3) 0.4348(4) 0.24624(16) 0.0204(7) Uani 1 1 d . . . . .
C45 C 0.7251(4) 0.9119(4) 0.1749(2) 0.0286(8) Uani 1 1 d . . . . .
C46 C 0.8394(4) 0.9649(5) 0.2192(3) 0.0471(11) Uani 1 1 d . . . . .
H46A H 0.809984 0.980246 0.266863 0.071 Uiso 1 1 calc R U . . .
H46B H 0.870816 1.048920 0.199405 0.071 Uiso 1 1 calc R U . . .
H46C H 0.910232 0.899220 0.219567 0.071 Uiso 1 1 calc R U . . .
C47 C 0.7723(5) 0.8848(5) 0.1006(2) 0.0445(11) Uani 1 1 d . . . . .
H47A H 0.804241 0.968013 0.080048 0.067 Uiso 1 1 calc R U . . .
H47B H 0.699723 0.850199 0.072330 0.067 Uiso 1 1 calc R U . . .
H47C H 0.842940 0.818994 0.101914 0.067 Uiso 1 1 calc R U . . .
C48 C 0.6184(4) 1.0181(4) 0.1714(2) 0.0408(10) Uani 1 1 d . . . . .
H48A H 0.545354 0.985184 0.142974 0.061 Uiso 1 1 calc R U . . .
H48B H 0.653508 1.099573 0.150440 0.061 Uiso 1 1 calc R U . . .
H48C H 0.588021 1.037723 0.218423 0.061 Uiso 1 1 calc R U . . .

loop_
_atom_site_aniso_label
_atom_site_aniso_U_11
_atom_site_aniso_U_22
_atom_site_aniso_U_33
_atom_site_aniso_U_23
_atom_site_aniso_U_13
_atom_site_aniso_U_12
P1 0.0188(3) 0.0164(4) 0.0124(3) -0.0008(3) 0.0002(2) 0.0005(3)
O1 0.0268(12) 0.0215(13) 0.0211(11) 0.0017(10) -0.0017(9) 0.0032(10)
C1 0.0337(18) 0.0171(17) 0.0315(19) -0.0017(14) -0.0011(15) -0.0032(15)
C2 0.0305(18) 0.0201(18) 0.0260(18) 0.0048(14) -0.0001(14) -0.0027(15)
C3 0.0198(15) 0.0210(17) 0.0188(16) 0.0020(13) -0.0020(11) 0.0010(13)
C4 0.0176(14) 0.0205(17) 0.0168(15) 0.0008(13) -0.0012(11) 0.0004(12)
C5 0.0274(17) 0.0228(18) 0.0176(16) 0.0024(14) -0.0013(12) -0.0010(14)
C6 0.0337(19) 0.0271(19) 0.0213(17) -0.0064(15) -0.0016(13) -0.0020(15)
C7 0.0145(13) 0.0192(16) 0.0145(15) 0.0021(12) -0.0019(11) 0.0028(12)
C8 0.0145(13) 0.0179(16) 0.0181(15) 0.0013(13) -0.0019(11) -0.0003(12)
C9 0.0227(15) 0.0219(18) 0.0110(15) -0.0016(12) -0.0004(11) 0.0016(13)
C10 0.0254(16) 0.0218(18) 0.0173(16) 0.0067(14) -0.0008(12) -0.0006(13)
C11 0.0240(15) 0.0175(16) 0.0161(15) -0.0013(12) -0.0003(12) -0.0022(13)
C12 0.0260(16) 0.0276(19) 0.0166(16) -0.0012(14) 0.0000(12) -0.0009(14)
C13 0.047(2) 0.032(2) 0.0202(17) 0.0038(15) 0.0017(15) -0.0152(18)
C14 0.0298(18) 0.044(2) 0.0205(17) 0.0000(16) 0.0060(13) -0.0112(17)
C15 0.0394(19) 0.0214(18) 0.0115(15) -0.0022(13) -0.0004(13) -0.0025(15)
C16 0.0309(17) 0.0196(17) 0.0068(14) -0.0028(12) 0.0009(11) 0.0022(14)
C17 0.058(2) 0.024(2) 0.0116(15) 0.0044(14) -0.0013(15) 0.0038(18)
C18 0.048(2) 0.037(2) 0.0228(18) 0.0037(17) -0.0074(16) 0.0167(19)
C19 0.0301(18) 0.044(3) 0.0285(18) 0.0071(18) -0.0038(14) 0.0069(18)
C20 0.0271(17) 0.0306(19) 0.0190(16) 0.0051(15) -0.0002(13) 0.0038(15)
C21 0.0226(14) 0.0170(18) 0.0118(14) -0.0038(12) -0.0011(11) -0.0018(12)
C22 0.0191(13) 0.0213(18) 0.0176(14) -0.0028(13) -0.0015(11) 0.0013(13)
C23 0.0200(14) 0.0192(16) 0.0213(15) -0.0033(15) -0.0033(11) -0.0023(14)
C24 0.0200(15) 0.0174(16) 0.0177(15) 0.0007(13) -0.0032(12) 0.0004(12)
C25 0.0198(15) 0.0165(17) 0.0206(16) -0.0039(13) 0.0004(12) -0.0002(12)
C26 0.0213(15) 0.0204(17) 0.0159(15) -0.0047(13) 0.0001(11) -0.0017(12)
C27 0.0212(16) 0.0226(18) 0.0208(16) -0.0017(14) 0.0008(12) 0.0041(14)
C28 0.0327(18) 0.0218(18) 0.0264(17) -0.0006(15) 0.0027(14) 0.0059(15)
C29 0.036(2) 0.037(2) 0.029(2) -0.0021(18) 0.0067(16) 0.0138(17)
C30 0.0216(16) 0.030(2) 0.043(2) -0.0044(17) 0.0030(15) 0.0021(15)
C31 0.068(3) 0.087(4) 0.045(3) -0.036(3) -0.036(2) 0.039(3)
C32 0.0229(16) 0.032(2) 0.0225(17) -0.0002(15) -0.0053(13) 0.0009(14)
C33 0.033(2) 0.062(3) 0.036(2) 0.003(2) -0.0079(16) 0.012(2)
C34 0.043(3) 0.090(5) 0.073(4) 0.059(3) -0.018(2) -0.012(3)
C35 0.0219(15) 0.0217(18) 0.0117(14) -0.0025(13) -0.0020(11) -0.0026(13)
C36 0.0236(15) 0.0168(17) 0.0142(15) 0.0001(12) 0.0005(11) -0.0017(13)
C37 0.0225(14) 0.0199(18) 0.0158(14) -0.0036(13) -0.0002(11) 0.0009(13)
C38 0.0262(16) 0.0167(17) 0.0174(15) -0.0015(13) -0.0011(12) -0.0008(13)
C39 0.0281(17) 0.0184(17) 0.0199(16) -0.0017(13) 0.0018(13) -0.0040(14)
C40 0.0216(16) 0.0244(18) 0.0190(16) -0.0009(13) 0.0011(12) -0.0046(14)
C41 0.0307(18) 0.0254(19) 0.0208(17) -0.0035(14) 0.0011(13) 0.0011(15)
C42 0.0229(17) 0.034(2) 0.036(2) -0.0025(17) -0.0072(14) 0.0003(15)
C43 0.0296(18) 0.030(2) 0.0270(18) 0.0066(16) -0.0005(14) 0.0056(15)
C44 0.0195(15) 0.0236(17) 0.0180(15) -0.0006(14) -0.0006(12) 0.0006(13)
C45 0.0316(18) 0.021(2) 0.033(2) 0.0036(15) 0.0031(15) -0.0046(15)
C46 0.042(2) 0.028(2) 0.071(3) 0.005(2) -0.008(2) -0.0149(19)
C47 0.062(3) 0.032(2) 0.041(2) 0.0135(19) 0.020(2) -0.004(2)
C48 0.043(2) 0.023(2) 0.057(3) 0.0109(19) 0.0045(19) -0.0037(18)

loop_
_atom_type_symbol
_atom_type_description
_atom_type_scat_dispersion_real
_atom_type_scat_dispersion_imag
_atom_type_scat_source
C C 0.0181 0.0091 'International Tables Vol C Tables 4.2.6.8 and 6.1.1.4'
H H 0.0000 0.0000 'International Tables Vol C Tables 4.2.6.8 and 6.1.1.4'
O O 0.0492 0.0322 'International Tables Vol C Tables 4.2.6.8 and 6.1.1.4'
P P 0.2955 0.4335 'International Tables Vol C Tables 4.2.6.8 and 6.1.1.4'

loop_
_geom_angle_atom_site_label_1
_geom_angle_atom_site_label_2
_geom_angle_atom_site_label_3
_geom_angle
_geom_angle_site_symmetry_1
_geom_angle_site_symmetry_3
_geom_angle_publ_flag
O1 P1 C8 113.53(14) . . ?
O1 P1 C21 110.65(14) . . ?
O1 P1 C37 113.45(15) . . ?
C21 P1 C8 106.31(14) . . ?
C37 P1 C8 105.94(14) . . ?
C37 P1 C21 106.43(14) . . ?
C2 C1 H1 120.2 . . ?
C2 C1 C6 119.6(3) . . ?
C6 C1 H1 120.2 . . ?
C1 C2 H2 119.5 . . ?
C1 C2 C3 120.9(3) . . ?
C3 C2 H2 119.5 . . ?
C2 C3 C4 119.4(3) . . ?
C10 C3 C2 121.9(3) . . ?
C10 C3 C4 118.7(3) . . ?
C3 C4 C7 119.7(3) . . ?
C5 C4 C3 118.1(3) . . ?
C5 C4 C7 122.3(3) . . ?
C4 C5 H5 119.7 . . ?
C6 C5 C4 120.6(3) . . ?
C6 C5 H5 119.7 . . ?
C1 C6 H6 119.3 . . ?
C5 C6 C1 121.4(3) . . ?
C5 C6 H6 119.3 . . ?
C4 C7 C11 119.4(3) . . ?
C8 C7 C4 119.5(3) . . ?
C8 C7 C11 121.1(3) . . ?
C7 C8 P1 119.7(2) . . ?
C7 C8 C9 120.3(3) . . ?
C9 C8 P1 119.9(2) . . ?
C8 C9 H9 119.6 . . ?
C10 C9 C8 120.9(3) . . ?
C10 C9 H9 119.6 . . ?
C3 C10 H10 119.5 . . ?
C9 C10 C3 121.0(3) . . ?
C9 C10 H10 119.5 . . ?
C12 C11 C7 119.3(3) . . ?
C12 C11 C16 119.8(3) . . ?
C16 C11 C7 120.8(3) . . ?
C11 C12 H12 119.0 . . ?
C11 C12 C14 122.0(3) . . ?
C14 C12 H12 119.0 . . ?
H13A C13 H13B 108.0 . . ?
C14 C13 H13A 109.3 . . ?
C14 C13 H13B 109.3 . . ?
C15 C13 H13A 109.3 . . ?
C15 C13 H13B 109.3 . . ?
C15 C13 C14 111.5(3) . . ?
C12 C14 C13 110.8(3) . . ?
C12 C14 H14A 109.5 . . ?
C12 C14 H14B 109.5 . . ?
C13 C14 H14A 109.5 . . ?
C13 C14 H14B 109.5 . . ?
H14A C14 H14B 108.1 . . ?
C16 C15 C13 118.6(3) . . ?
C17 C15 C13 122.3(3) . . ?
C17 C15 C16 119.0(3) . . ?
C15 C16 C11 118.5(3) . . ?
C20 C16 C11 122.1(3) . . ?
C20 C16 C15 119.4(3) . . ?
C15 C17 H17 119.4 . . ?
C18 C17 C15 121.2(4) . . ?
C18 C17 H17 119.4 . . ?
C17 C18 H18 120.2 . . ?
C19 C18 C17 119.5(3) . . ?
C19 C18 H18 120.2 . . ?
C18 C19 H19 119.9 . . ?
C18 C19 C20 120.3(4) . . ?
C20 C19 H19 119.9 . . ?
C16 C20 H20 119.7 . . ?
C19 C20 C16 120.6(3) . . ?
C19 C20 H20 119.7 . . ?
C22 C21 P1 123.8(2) . . ?
C24 C21 P1 116.0(2) . . ?
C24 C21 C22 120.2(3) . . ?
C21 C22 H22 119.8 . . ?
C23 C22 C21 120.4(3) . . ?
C23 C22 H22 119.8 . . ?
C22 C23 C26 117.9(3) . . ?
C22 C23 C32 121.8(3) . . ?
C26 C23 C32 120.2(3) . . ?
C21 C24 H24 119.4 . . ?
C21 C24 C25 121.2(3) . . ?
C25 C24 H24 119.4 . . ?
C24 C25 C26 117.7(3) . . ?
C24 C25 C27 119.0(3) . . ?
C26 C25 C27 123.4(3) . . ?
C23 C26 H26 118.7 . . ?
C25 C26 C23 122.6(3) . . ?
C25 C26 H26 118.7 . . ?
C25 C27 C28 109.1(3) . . ?
C29 C27 C25 112.9(3) . . ?
C29 C27 C28 108.1(3) . . ?
C29 C27 C30 108.7(3) . . ?
C30 C27 C25 109.3(3) . . ?
C30 C27 C28 108.6(3) . . ?
C27 C28 H28A 109.5 . . ?
C27 C28 H28B 109.5 . . ?
C27 C28 H28C 109.5 . . ?
H28A C28 H28B 109.5 . . ?
H28A C28 H28C 109.5 . . ?
H28B C28 H28C 109.5 . . ?
C27 C29 H29A 109.5 . . ?
C27 C29 H29B 109.5 . . ?
C27 C29 H29C 109.5 . . ?
H29A C29 H29B 109.5 . . ?
H29A C29 H29C 109.5 . . ?
H29B C29 H29C 109.5 . . ?
C27 C30 H30A 109.5 . . ?
C27 C30 H30B 109.5 . . ?
C27 C30 H30C 109.5 . . ?
H30A C30 H30B 109.5 . . ?
H30A C30 H30C 109.5 . . ?
H30B C30 H30C 109.5 . . ?
H31A C31 H31B 109.5 . . ?
H31A C31 H31C 109.5 . . ?
H31B C31 H31C 109.5 . . ?
C32 C31 H31A 109.5 . . ?
C32 C31 H31B 109.5 . . ?
C32 C31 H31C 109.5 . . ?
C31 C32 C23 110.9(3) . . ?
C31 C32 C34 108.4(4) . . ?
C33 C32 C23 113.0(3) . . ?
C33 C32 C31 107.4(4) . . ?
C33 C32 C34 108.6(4) . . ?
C34 C32 C23 108.3(3) . . ?
C32 C33 H33A 109.5 . . ?
C32 C33 H33B 109.5 . . ?
C32 C33 H33C 109.5 . . ?
H33A C33 H33B 109.5 . . ?
H33A C33 H33C 109.5 . . ?
H33B C33 H33C 109.5 . . ?
C32 C34 H34A 109.5 . . ?
C32 C34 H34B 109.5 . . ?
C32 C34 H34C 109.5 . . ?
H34A C34 H34B 109.5 . . ?
H34A C34 H34C 109.5 . . ?
H34B C34 H34C 109.5 . . ?
C36 C35 C44 121.6(3) . . ?
C40 C35 C36 117.2(3) . . ?
C40 C35 C44 120.9(3) . . ?
C35 C36 H36 119.7 . . ?
C37 C36 C35 120.7(3) . . ?
C37 C36 H36 119.7 . . ?
C36 C37 P1 121.7(3) . . ?
C36 C37 C38 120.8(3) . . ?
C38 C37 P1 117.2(2) . . ?
C37 C38 H38 120.0 . . ?
C39 C38 C37 120.0(3) . . ?
C39 C38 H38 120.0 . . ?
C38 C39 C40 117.9(3) . . ?
C38 C39 C45 122.5(3) . . ?
C40 C39 C45 119.6(3) . . ?
C35 C40 H40 118.3 . . ?
C39 C40 C35 123.5(3) . . ?
C39 C40 H40 118.3 . . ?
H41A C41 H41B 109.5 . . ?
H41A C41 H41C 109.5 . . ?
H41B C41 H41C 109.5 . . ?
C44 C41 H41A 109.5 . . ?
C44 C41 H41B 109.5 . . ?
C44 C41 H41C 109.5 . . ?
H42A C42 H42B 109.5 . . ?
H42A C42 H42C 109.5 . . ?
H42B C42 H42C 109.5 . . ?
C44 C42 H42A 109.5 . . ?
C44 C42 H42B 109.5 . . ?
C44 C42 H42C 109.5 . . ?
H43A C43 H43B 109.5 . . ?
H43A C43 H43C 109.5 . . ?
H43B C43 H43C 109.5 . . ?
C44 C43 H43A 109.5 . . ?
C44 C43 H43B 109.5 . . ?
C44 C43 H43C 109.5 . . ?
C35 C44 C41 108.0(3) . . ?
C35 C44 C42 111.7(3) . . ?
C42 C44 C41 109.1(3) . . ?
C43 C44 C35 111.7(3) . . ?
C43 C44 C41 108.3(3) . . ?
C43 C44 C42 108.0(3) . . ?
C46 C45 C39 109.0(3) . . ?
C46 C45 C47 109.4(4) . . ?
C47 C45 C39 108.9(3) . . ?
C48 C45 C39 112.3(3) . . ?
C48 C45 C46 109.0(4) . . ?
C48 C45 C47 108.3(3) . . ?
C45 C46 H46A 109.5 . . ?
C45 C46 H46B 109.5 . . ?
C45 C46 H46C 109.5 . . ?
H46A C46 H46B 109.5 . . ?
H46A C46 H46C 109.5 . . ?
H46B C46 H46C 109.5 . . ?
C45 C47 H47A 109.5 . . ?
C45 C47 H47B 109.5 . . ?
C45 C47 H47C 109.5 . . ?
H47A C47 H47B 109.5 . . ?
H47A C47 H47C 109.5 . . ?
H47B C47 H47C 109.5 . . ?
C45 C48 H48A 109.5 . . ?
C45 C48 H48B 109.5 . . ?
C45 C48 H48C 109.5 . . ?
H48A C48 H48B 109.5 . . ?
H48A C48 H48C 109.5 . . ?
H48B C48 H48C 109.5 . . ?

loop_
_geom_bond_atom_site_label_1
_geom_bond_atom_site_label_2
_geom_bond_distance
_geom_bond_site_symmetry_2
_geom_bond_publ_flag
P1 O1 1.485(2) . ?
P1 C8 1.825(3) . ?
P1 C21 1.817(3) . ?
P1 C37 1.811(3) . ?
C1 H1 0.9500 . ?
C1 C2 1.365(5) . ?
C1 C6 1.406(5) . ?
C2 H2 0.9500 . ?
C2 C3 1.421(5) . ?
C3 C4 1.426(5) . ?
C3 C10 1.412(5) . ?
C4 C5 1.423(5) . ?
C4 C7 1.432(5) . ?
C5 H5 0.9500 . ?
C5 C6 1.366(5) . ?
C6 H6 0.9500 . ?
C7 C8 1.384(4) . ?
C7 C11 1.503(5) . ?
C8 C9 1.416(4) . ?
C9 H9 0.9500 . ?
C9 C10 1.365(5) . ?
C10 H10 0.9500 . ?
C11 C12 1.336(5) . ?
C11 C16 1.478(4) . ?
C12 H12 0.9500 . ?
C12 C14 1.503(5) . ?
C13 H13A 0.9900 . ?
C13 H13B 0.9900 . ?
C13 C14 1.523(6) . ?
C13 C15 1.505(5) . ?
C14 H14A 0.9900 . ?
C14 H14B 0.9900 . ?
C15 C16 1.408(5) . ?
C15 C17 1.387(5) . ?
C16 C20 1.388(5) . ?
C17 H17 0.9500 . ?
C17 C18 1.386(6) . ?
C18 H18 0.9500 . ?
C18 C19 1.381(6) . ?
C19 H19 0.9500 . ?
C19 C20 1.384(5) . ?
C20 H20 0.9500 . ?
C21 C22 1.398(4) . ?
C21 C24 1.386(4) . ?
C22 H22 0.9500 . ?
C22 C23 1.387(4) . ?
C23 C26 1.408(5) . ?
C23 C32 1.541(4) . ?
C24 H24 0.9500 . ?
C24 C25 1.389(4) . ?
C25 C26 1.395(4) . ?
C25 C27 1.536(4) . ?
C26 H26 0.9500 . ?
C27 C28 1.539(5) . ?
C27 C29 1.529(5) . ?
C27 C30 1.534(5) . ?
C28 H28A 0.9800 . ?
C28 H28B 0.9800 . ?
C28 H28C 0.9800 . ?
C29 H29A 0.9800 . ?
C29 H29B 0.9800 . ?
C29 H29C 0.9800 . ?
C30 H30A 0.9800 . ?
C30 H30B 0.9800 . ?
C30 H30C 0.9800 . ?
C31 H31A 0.9800 . ?
C31 H31B 0.9800 . ?
C31 H31C 0.9800 . ?
C31 C32 1.527(6) . ?
C32 C33 1.518(5) . ?
C32 C34 1.530(6) . ?
C33 H33A 0.9800 . ?
C33 H33B 0.9800 . ?
C33 H33C 0.9800 . ?
C34 H34A 0.9800 . ?
C34 H34B 0.9800 . ?
C34 H34C 0.9800 . ?
C35 C36 1.396(4) . ?
C35 C40 1.395(5) . ?
C35 C44 1.531(5) . ?
C36 H36 0.9500 . ?
C36 C37 1.390(4) . ?
C37 C38 1.396(5) . ?
C38 H38 0.9500 . ?
C38 C39 1.393(5) . ?
C39 C40 1.395(5) . ?
C39 C45 1.538(5) . ?
C40 H40 0.9500 . ?
C41 H41A 0.9800 . ?
C41 H41B 0.9800 . ?
C41 H41C 0.9800 . ?
C41 C44 1.537(5) . ?
C42 H42A 0.9800 . ?
C42 H42B 0.9800 . ?
C42 H42C 0.9800 . ?
C42 C44 1.531(5) . ?
C43 H43A 0.9800 . ?
C43 H43B 0.9800 . ?
C43 H43C 0.9800 . ?
C43 C44 1.525(5) . ?
C45 C46 1.537(6) . ?
C45 C47 1.537(6) . ?
C45 C48 1.527(6) . ?
C46 H46A 0.9800 . ?
C46 H46B 0.9800 . ?
C46 H46C 0.9800 . ?
C47 H47A 0.9800 . ?
C47 H47B 0.9800 . ?
C47 H47C 0.9800 . ?
C48 H48A 0.9800 . ?
C48 H48B 0.9800 . ?
C48 H48C 0.9800 . ?

loop_
_geom_torsion_atom_site_label_1
_geom_torsion_atom_site_label_2
_geom_torsion_atom_site_label_3
_geom_torsion_atom_site_label_4
_geom_torsion
_geom_torsion_site_symmetry_1
_geom_torsion_site_symmetry_2
_geom_torsion_site_symmetry_3
_geom_torsion_site_symmetry_4
_geom_torsion_publ_flag
P1 C8 C9 C10 177.5(3) . . . . ?
P1 C21 C22 C23 -178.4(3) . . . . ?
P1 C21 C24 C25 179.9(3) . . . . ?
P1 C37 C38 C39 -173.5(2) . . . . ?
O1 P1 C8 C7 52.1(3) . . . . ?
O1 P1 C8 C9 -124.8(2) . . . . ?
O1 P1 C21 C22 -161.4(3) . . . . ?
O1 P1 C21 C24 18.5(3) . . . . ?
O1 P1 C37 C36 -152.7(2) . . . . ?
O1 P1 C37 C38 21.8(3) . . . . ?
C1 C2 C3 C4 -1.8(5) . . . . ?
C1 C2 C3 C10 179.0(3) . . . . ?
C2 C1 C6 C5 0.9(6) . . . . ?
C2 C3 C4 C5 2.1(5) . . . . ?
C2 C3 C4 C7 -177.7(3) . . . . ?
C2 C3 C10 C9 178.4(3) . . . . ?
C3 C4 C5 C6 -0.9(5) . . . . ?
C3 C4 C7 C8 -1.2(4) . . . . ?
C3 C4 C7 C11 175.3(3) . . . . ?
C4 C3 C10 C9 -0.8(5) . . . . ?
C4 C5 C6 C1 -0.6(5) . . . . ?
C4 C7 C8 P1 -176.7(2) . . . . ?
C4 C7 C8 C9 0.2(4) . . . . ?
C4 C7 C11 C12 -86.0(4) . . . . ?
C4 C7 C11 C16 90.7(4) . . . . ?
C5 C4 C7 C8 179.0(3) . . . . ?
C5 C4 C7 C11 -4.5(4) . . . . ?
C6 C1 C2 C3 0.3(5) . . . . ?
C7 C4 C5 C6 178.9(3) . . . . ?
C7 C8 C9 C10 0.6(5) . . . . ?
C7 C11 C12 C14 -177.8(3) . . . . ?
C7 C11 C16 C15 163.9(3) . . . . ?
C7 C11 C16 C20 -16.8(5) . . . . ?
C8 P1 C21 C22 74.9(3) . . . . ?
C8 P1 C21 C24 -105.2(3) . . . . ?
C8 P1 C37 C36 -27.5(3) . . . . ?
C8 P1 C37 C38 147.0(2) . . . . ?
C8 C7 C11 C12 90.5(4) . . . . ?
C8 C7 C11 C16 -92.8(4) . . . . ?
C8 C9 C10 C3 -0.3(5) . . . . ?
C10 C3 C4 C5 -178.7(3) . . . . ?
C10 C3 C4 C7 1.5(5) . . . . ?
C11 C7 C8 P1 6.8(4) . . . . ?
C11 C7 C8 C9 -176.3(3) . . . . ?
C11 C12 C14 C13 28.6(5) . . . . ?
C11 C16 C20 C19 -178.8(3) . . . . ?
C12 C11 C16 C15 -19.5(5) . . . . ?
C12 C11 C16 C20 159.8(3) . . . . ?
C13 C15 C16 C11 -3.4(5) . . . . ?
C13 C15 C16 C20 177.3(3) . . . . ?
C13 C15 C17 C18 -177.1(4) . . . . ?
C14 C13 C15 C16 37.1(4) . . . . ?
C14 C13 C15 C17 -145.1(3) . . . . ?
C15 C13 C14 C12 -47.9(4) . . . . ?
C15 C16 C20 C19 0.5(5) . . . . ?
C15 C17 C18 C19 -0.5(6) . . . . ?
C16 C11 C12 C14 5.5(5) . . . . ?
C16 C15 C17 C18 0.6(5) . . . . ?
C17 C15 C16 C11 178.7(3) . . . . ?
C17 C15 C16 C20 -0.6(5) . . . . ?
C17 C18 C19 C20 0.4(6) . . . . ?
C18 C19 C20 C16 -0.3(6) . . . . ?
C21 P1 C8 C7 174.0(2) . . . . ?
C21 P1 C8 C9 -3.0(3) . . . . ?
C21 P1 C37 C36 85.4(3) . . . . ?
C21 P1 C37 C38 -100.1(3) . . . . ?
C21 C22 C23 C26 -1.5(5) . . . . ?
C21 C22 C23 C32 177.1(3) . . . . ?
C21 C24 C25 C26 -1.4(5) . . . . ?
C21 C24 C25 C27 178.6(3) . . . . ?
C22 C21 C24 C25 -0.2(5) . . . . ?
C22 C23 C26 C25 -0.2(5) . . . . ?
C22 C23 C32 C31 133.3(4) . . . . ?
C22 C23 C32 C33 12.6(5) . . . . ?
C22 C23 C32 C34 -107.8(5) . . . . ?
C24 C21 C22 C23 1.8(5) . . . . ?
C24 C25 C26 C23 1.6(5) . . . . ?
C24 C25 C27 C28 -57.3(4) . . . . ?
C24 C25 C27 C29 -177.5(3) . . . . ?
C24 C25 C27 C30 61.4(4) . . . . ?
C26 C23 C32 C31 -48.0(5) . . . . ?
C26 C23 C32 C33 -168.8(4) . . . . ?
C26 C23 C32 C34 70.9(5) . . . . ?
C26 C25 C27 C28 122.7(3) . . . . ?
C26 C25 C27 C29 2.5(5) . . . . ?
C26 C25 C27 C30 -118.6(4) . . . . ?
C27 C25 C26 C23 -178.4(3) . . . . ?
C32 C23 C26 C25 -178.8(3) . . . . ?
C35 C36 C37 P1 172.9(2) . . . . ?
C35 C36 C37 C38 -1.4(5) . . . . ?
C36 C35 C40 C39 1.2(5) . . . . ?
C36 C35 C44 C41 95.1(3) . . . . ?
C36 C35 C44 C42 -144.9(3) . . . . ?
C36 C35 C44 C43 -23.9(4) . . . . ?
C36 C37 C38 C39 1.1(5) . . . . ?
C37 P1 C8 C7 -73.1(3) . . . . ?
C37 P1 C8 C9 110.0(3) . . . . ?
C37 P1 C21 C22 -37.7(3) . . . . ?
C37 P1 C21 C24 142.1(3) . . . . ?
C37 C38 C39 C40 0.4(5) . . . . ?
C37 C38 C39 C45 178.2(3) . . . . ?
C38 C39 C40 C35 -1.6(5) . . . . ?
C38 C39 C45 C46 125.1(4) . . . . ?
C38 C39 C45 C47 -115.7(4) . . . . ?
C38 C39 C45 C48 4.3(5) . . . . ?
C40 C35 C36 C37 0.3(4) . . . . ?
C40 C35 C44 C41 -78.2(4) . . . . ?
C40 C35 C44 C42 41.8(4) . . . . ?
C40 C35 C44 C43 162.8(3) . . . . ?
C40 C39 C45 C46 -57.1(4) . . . . ?
C40 C39 C45 C47 62.1(4) . . . . ?
C40 C39 C45 C48 -178.0(3) . . . . ?
C44 C35 C36 C37 -173.3(3) . . . . ?
C44 C35 C40 C39 174.9(3) . . . . ?
C45 C39 C40 C35 -179.5(3) . . . . ?
